data_1566979
loop_
_publ_author_name
'Parr, Joseph M.'
'White, Andrew J. P.'
'Crimmin, Mark R.'

_publ_section_title
;
 Magnesium-stabilised transition metal formyl complexes: structures,
 bonding, and ethenediolate formation.
;
_journal_issue 22
_journal_name_full 'Chemical science'
_journal_page_first 6592
_journal_page_last 6598
_journal_paper_doi 10.1039/d2sc02063g
_journal_volume 13
_journal_year 2022
_chemical_formula_moiety 'C64 H84 Mg2 N4 O6 W, C7 H8'
_chemical_formula_sum 'C71 H92 Mg2 N4 O6 W'
_chemical_formula_weight 1329.95
_space_group_crystal_system orthorhombic
_space_group_IT_number 33
_space_group_name_Hall 'P 2c -2n'
_space_group_name_H-M_alt 'P n a 21'
_atom_sites_solution_hydrogens geom
_audit_creation_method SHELXL-2018/3
_audit_update_record
;
2021-10-15 deposited with the CCDC.	2022-05-16 downloaded from the CCDC.
;
_cell_angle_alpha 90
_cell_angle_beta 90
_cell_angle_gamma 90
_cell_formula_units_Z 4
_cell_length_a 35.3464(8)
_cell_length_b 15.4039(3)
_cell_length_c 12.8690(3)
_cell_measurement_reflns_used 5258
_cell_measurement_temperature 173(2)
_cell_measurement_theta_max 72.8280
_cell_measurement_theta_min 4.2490
_cell_volume 7006.8(3)
_computing_cell_refinement 'CrysAlisPro, Rigaku OD'
_computing_data_collection 'CrysAlisPro, Rigaku OD'
_computing_data_reduction 'CrysAlisPro, Rigaku OD'
_computing_molecular_graphics 'Bruker SHELXTL'
_computing_publication_material 'CIFTAB-2014 (Sheldrick, 2017)'
_computing_structure_refinement 'SHELXL-2018/3 (Sheldrick, 2018)'
_computing_structure_solution 'SHELXS-2014 (Sheldrick, 2017)'
_diffrn_ambient_temperature 173(2)
_diffrn_detector_area_resol_mean 10.4115
_diffrn_measured_fraction_theta_full 0.988
_diffrn_measured_fraction_theta_max 0.962
_diffrn_measurement_device_type 'Agilent Xcalibur PX Ultra A'
_diffrn_measurement_method 'omega scans'
_diffrn_radiation_type CuK\a
_diffrn_radiation_wavelength 1.54184
_diffrn_reflns_av_R_equivalents 0.0341
_diffrn_reflns_av_unetI/netI 0.0577
_diffrn_reflns_Laue_measured_fraction_full 0.988
_diffrn_reflns_Laue_measured_fraction_max 0.962
_diffrn_reflns_limit_h_max 43
_diffrn_reflns_limit_h_min -15
_diffrn_reflns_limit_k_max 12
_diffrn_reflns_limit_k_min -18
_diffrn_reflns_limit_l_max 15
_diffrn_reflns_limit_l_min -15
_diffrn_reflns_number 14631
_diffrn_reflns_point_group_measured_fraction_full 0.682
_diffrn_reflns_point_group_measured_fraction_max 0.654
_diffrn_reflns_theta_full 67.684
_diffrn_reflns_theta_max 73.525
_diffrn_reflns_theta_min 4.250
_diffrn_source 'Enhance Ultra (Cu) X-ray Source'
_exptl_absorpt_coefficient_mu 3.624
_exptl_absorpt_correction_T_max 0.726
_exptl_absorpt_correction_T_min 0.570
_exptl_absorpt_correction_type analytical
_exptl_absorpt_process_details
; 
CrysAlisPro 1.171.40.53 (Rigaku Oxford Diffraction, 2019) 
Analytical numeric absorption correction using a multifaceted crystal 
model based on expressions derived by R.C. Clark & J.S. Reid. 
(Clark, R. C. & Reid, J. S. (1995). Acta Cryst. A51, 887-897) 
Empirical absorption correction using spherical harmonics, 
implemented in SCALE3 ABSPACK scaling algorithm. 
;
_exptl_crystal_colour Yellow
_exptl_crystal_density_diffrn 1.261
_exptl_crystal_description blocks
_exptl_crystal_F_000 2768
_exptl_crystal_size_max 0.272
_exptl_crystal_size_mid 0.156
_exptl_crystal_size_min 0.126
_refine_diff_density_max 1.698
_refine_diff_density_min -0.836
_refine_diff_density_rms 0.069
_refine_ls_abs_structure_details
; 
 Classical Flack method preferred over Parsons because s.u. lower. 
;
_refine_ls_abs_structure_Flack -0.042(12)
_refine_ls_extinction_method none
_refine_ls_goodness_of_fit_ref 1.023
_refine_ls_hydrogen_treatment constr
_refine_ls_matrix_type full
_refine_ls_number_parameters 809
_refine_ls_number_reflns 9229
_refine_ls_number_restraints 136
_refine_ls_restrained_S_all 1.018
_refine_ls_R_factor_all 0.0570
_refine_ls_R_factor_gt 0.0427
_refine_ls_shift/su_max 0.002
_refine_ls_shift/su_mean 0.000
_refine_ls_structure_factor_coef Fsqd
_refine_ls_weighting_details 'w=1/[\s^2^(Fo^2^)+(0.0549P)^2^+1.4661P] where P=(Fo^2^+2Fc^2^)/3'
_refine_ls_weighting_scheme calc
_refine_ls_wR_factor_gt 0.1045
_refine_ls_wR_factor_ref 0.1166
_reflns_Friedel_coverage 0.299
_reflns_Friedel_fraction_full 0.344
_reflns_Friedel_fraction_max 0.316
_reflns_number_gt 7525
_reflns_number_total 9229
_reflns_threshold_expression 'I > 2\s(I)'
_cod_data_source_file d2sc02063g2.cif
_cod_data_source_block 3b
_cod_depositor_comments 'Adding full bibliography for 1566978--1566986.cif.'
_cod_database_code 1566979
_shelx_shelxl_version_number 2018/3
_shelx_space_group_comment
; 
The symmetry employed for this shelxl refinement is uniquely defined 
by the following loop, which should always be used as a source of 
symmetry information in preference to the above space-group names. 
They are only intended as comments. 
;

loop_
_space_group_symop_operation_xyz
'x, y, z'
'-x, -y, z+1/2'
'x+1/2, -y+1/2, z'
'-x+1/2, y+1/2, z+1/2'

loop_
_atom_site_label
_atom_site_type_symbol
_atom_site_fract_x
_atom_site_fract_y
_atom_site_fract_z
_atom_site_U_iso_or_equiv
_atom_site_adp_type
_atom_site_occupancy
_atom_site_site_symmetry_order
_atom_site_calc_flag
_atom_site_refinement_flags_posn
_atom_site_refinement_flags_adp
_atom_site_refinement_flags_occupancy
_atom_site_disorder_assembly
_atom_site_disorder_group
W1 W 0.32294(2) 0.31724(2) 0.76956(4) 0.04936(11) Uani 1 1 d . . . . .
Mg1 Mg 0.36557(6) 0.35164(15) 0.41435(19) 0.0382(5) Uani 1 1 d . . . . .
Mg2 Mg 0.39404(6) 0.14593(15) 0.5221(2) 0.0386(5) Uani 1 1 d . . . . .
N1 N 0.40263(19) 0.4121(5) 0.3165(6) 0.0402(15) Uani 1 1 d . . . . .
C1 C 0.3932(2) 0.4274(6) 0.2178(7) 0.0403(18) Uani 1 1 d . . . . .
C2 C 0.3566(2) 0.4147(5) 0.1777(6) 0.0449(17) Uani 1 1 d . . . . .
H2A H 0.355006 0.416466 0.103992 0.054 Uiso 1 1 calc R U . . .
C3 C 0.3218(2) 0.3997(6) 0.2287(7) 0.043(2) Uani 1 1 d . . . . .
N3 N 0.3193(2) 0.3813(5) 0.3303(6) 0.0406(17) Uani 1 1 d . . . . .
C4 C 0.4217(3) 0.4651(7) 0.1420(7) 0.060(2) Uani 1 1 d . . . . .
H4A H 0.434324 0.417745 0.104756 0.090 Uiso 1 1 calc R U . . .
H4B H 0.440543 0.499087 0.180205 0.090 Uiso 1 1 calc R U . . .
H4C H 0.408616 0.502612 0.092135 0.090 Uiso 1 1 calc R U . . .
C5 C 0.2871(3) 0.4048(9) 0.1612(9) 0.066(3) Uani 1 1 d . . . . .
H5A H 0.274233 0.348387 0.160878 0.099 Uiso 1 1 calc R U . . .
H5B H 0.294477 0.420123 0.090167 0.099 Uiso 1 1 calc R U . . .
H5C H 0.269899 0.449165 0.188650 0.099 Uiso 1 1 calc R U . . .
C6 C 0.4398(2) 0.4390(5) 0.3506(6) 0.0405(15) Uani 1 1 d . . . . .
C7 C 0.4713(2) 0.3857(5) 0.3283(6) 0.0460(17) Uani 1 1 d . . . . .
C8 C 0.5067(2) 0.4157(6) 0.3623(7) 0.0534(19) Uani 1 1 d . . . . .
H8A H 0.528608 0.381635 0.348848 0.064 Uiso 1 1 calc R U . . .
C9 C 0.5106(3) 0.4936(6) 0.4148(8) 0.063(2) Uani 1 1 d . . . . .
H9A H 0.534979 0.513314 0.434931 0.076 Uiso 1 1 calc R U . . .
C10 C 0.4797(3) 0.5418(6) 0.4376(7) 0.057(2) Uani 1 1 d . . . . .
H10A H 0.482744 0.594389 0.475265 0.068 Uiso 1 1 calc R U . . .
C11 C 0.4431(2) 0.5160(5) 0.4069(6) 0.0493(18) Uani 1 1 d . . . . .
C12 C 0.46887(18) 0.2985(4) 0.2753(11) 0.0473(15) Uani 1 1 d . . . . .
H12A H 0.442721 0.292471 0.246465 0.057 Uiso 1 1 calc R U . . .
C13 C 0.4752(2) 0.2255(6) 0.3490(8) 0.056(2) Uani 1 1 d . . . . .
H13A H 0.454318 0.223325 0.399112 0.084 Uiso 1 1 calc R U . . .
H13B H 0.499081 0.234434 0.386015 0.084 Uiso 1 1 calc R U . . .
H13C H 0.476252 0.170743 0.310379 0.084 Uiso 1 1 calc R U . . .
C14 C 0.4970(3) 0.2909(8) 0.1836(9) 0.071(3) Uani 1 1 d . . . . .
H14A H 0.522810 0.299998 0.208992 0.106 Uiso 1 1 calc R U . . .
H14B H 0.490954 0.334940 0.131149 0.106 Uiso 1 1 calc R U . . .
H14C H 0.494965 0.233012 0.152545 0.106 Uiso 1 1 calc R U . . .
C15 C 0.4090(3) 0.5712(6) 0.4346(8) 0.058(2) Uani 1 1 d . . . . .
H15A H 0.386606 0.531696 0.431286 0.070 Uiso 1 1 calc R U . . .
C16 C 0.4021(5) 0.6410(9) 0.3558(11) 0.101(5) Uani 1 1 d . . . . .
H16A H 0.397776 0.614633 0.287572 0.152 Uiso 1 1 calc R U . . .
H16B H 0.424172 0.679401 0.352364 0.152 Uiso 1 1 calc R U . . .
H16C H 0.379772 0.674804 0.376069 0.152 Uiso 1 1 calc R U . . .
C17 C 0.4103(4) 0.6066(9) 0.5455(9) 0.088(4) Uani 1 1 d . . . . .
H17A H 0.427127 0.657008 0.548250 0.133 Uiso 1 1 calc R U . . .
H17B H 0.419702 0.561432 0.592530 0.133 Uiso 1 1 calc R U . . .
H17C H 0.384751 0.623911 0.566916 0.133 Uiso 1 1 calc R U . . .
C18 C 0.2820(2) 0.3864(6) 0.3756(7) 0.0430(19) Uani 1 1 d . . . . .
C19 C 0.2698(3) 0.4669(6) 0.4168(8) 0.058(2) Uani 1 1 d . . . . .
C20 C 0.2339(3) 0.4718(6) 0.4593(8) 0.063(2) Uani 1 1 d . . . . .
H20A H 0.225378 0.525706 0.486515 0.076 Uiso 1 1 calc R U . . .
C21 C 0.2099(2) 0.4010(6) 0.4635(8) 0.063(2) Uani 1 1 d . . . . .
H21A H 0.185347 0.406339 0.492566 0.075 Uiso 1 1 calc R U . . .
C22 C 0.2225(2) 0.3213(6) 0.4243(8) 0.057(2) Uani 1 1 d . . . . .
H22A H 0.206274 0.272210 0.427081 0.068 Uiso 1 1 calc R U . . .
C23 C 0.2584(2) 0.3131(5) 0.3813(7) 0.0471(17) Uani 1 1 d . . . . .
C24 C 0.2951(3) 0.5457(6) 0.4170(11) 0.077(3) Uani 1 1 d . . . . .
H24A H 0.321505 0.525734 0.402124 0.093 Uiso 1 1 calc R U . . .
C25 C 0.2837(5) 0.6089(7) 0.3312(12) 0.106(5) Uani 1 1 d . . . . .
H25A H 0.256304 0.618189 0.333551 0.159 Uiso 1 1 calc R U . . .
H25B H 0.290740 0.584609 0.263532 0.159 Uiso 1 1 calc R U . . .
H25C H 0.296767 0.664319 0.341551 0.159 Uiso 1 1 calc R U . . .
C26 C 0.2957(4) 0.5924(7) 0.5188(14) 0.102(5) Uani 1 1 d . . . . .
H26A H 0.307540 0.555477 0.571590 0.153 Uiso 1 1 calc R U . . .
H26B H 0.269681 0.605937 0.539922 0.153 Uiso 1 1 calc R U . . .
H26C H 0.310108 0.646380 0.511796 0.153 Uiso 1 1 calc R U . . .
C27 C 0.2714(2) 0.2256(6) 0.3425(8) 0.056(2) Uani 1 1 d . . . . .
H27A H 0.295774 0.234349 0.304280 0.067 Uiso 1 1 calc R U . . .
C28 C 0.2792(3) 0.1655(6) 0.4324(9) 0.065(2) Uani 1 1 d . . . . .
H28A H 0.255751 0.155399 0.471138 0.098 Uiso 1 1 calc R U . . .
H28B H 0.298065 0.191852 0.478432 0.098 Uiso 1 1 calc R U . . .
H28C H 0.288883 0.110034 0.406064 0.098 Uiso 1 1 calc R U . . .
C29 C 0.2429(3) 0.1847(7) 0.2659(16) 0.082(3) Uani 1 1 d . . . . .
H29A H 0.237913 0.225486 0.209053 0.123 Uiso 1 1 calc R U . . .
H29B H 0.219233 0.171949 0.302462 0.123 Uiso 1 1 calc R U . . .
H29C H 0.253468 0.130879 0.237608 0.123 Uiso 1 1 calc R U . . .
N31 N 0.39568(15) 0.0389(4) 0.4299(5) 0.0372(12) Uani 1 1 d . . . . .
C31 C 0.42715(19) -0.0095(5) 0.4215(6) 0.0422(16) Uani 1 1 d . . . . .
C32 C 0.4610(2) 0.0093(5) 0.4738(7) 0.0508(19) Uani 1 1 d . . . . .
H32A H 0.482636 -0.019291 0.446772 0.061 Uiso 1 1 calc R U . . .
N33 N 0.44196(17) 0.1166(4) 0.6013(6) 0.0434(14) Uani 1 1 d . . . . .
C33 C 0.4680(2) 0.0627(6) 0.5583(7) 0.0522(19) Uani 1 1 d . . . . .
C34 C 0.4273(3) -0.0909(6) 0.3559(9) 0.063(2) Uani 1 1 d . . . . .
H34A H 0.410995 -0.082550 0.295254 0.094 Uiso 1 1 calc R U . . .
H34B H 0.417938 -0.139802 0.397256 0.094 Uiso 1 1 calc R U . . .
H34C H 0.453212 -0.103147 0.332816 0.094 Uiso 1 1 calc R U . . .
C35 C 0.5069(3) 0.0569(8) 0.6074(10) 0.079(3) Uani 1 1 d . . . . .
H35A H 0.504470 0.037715 0.679733 0.119 Uiso 1 1 calc R U . . .
H35B H 0.519093 0.114035 0.605531 0.119 Uiso 1 1 calc R U . . .
H35C H 0.522409 0.015066 0.568820 0.119 Uiso 1 1 calc R U . . .
C36 C 0.36306(19) 0.0114(5) 0.3721(7) 0.0478(18) Uani 1 1 d . . . . .
C37 C 0.35717(17) 0.0471(5) 0.2720(10) 0.0501(15) Uani 1 1 d . . . . .
C38 C 0.3260(3) 0.0202(8) 0.2131(9) 0.070(3) Uani 1 1 d . . . . .
H38A H 0.321842 0.044235 0.146070 0.084 Uiso 1 1 calc R U . . .
C39 C 0.3013(3) -0.0412(7) 0.2524(11) 0.075(4) Uani 1 1 d . . . . .
H39A H 0.280901 -0.061425 0.210984 0.090 Uiso 1 1 calc R U . . .
C40 C 0.3064(3) -0.0738(7) 0.3531(11) 0.074(3) Uani 1 1 d . . . . .
H40A H 0.288726 -0.114355 0.380129 0.089 Uiso 1 1 calc R U . . .
C41 C 0.3374(2) -0.0476(5) 0.4155(8) 0.054(2) Uani 1 1 d . . . . .
C42 C 0.3838(2) 0.1132(6) 0.2251(7) 0.057(2) Uani 1 1 d . . . . .
H42A H 0.394515 0.144898 0.286104 0.069 Uiso 1 1 calc R U . . .
C43 C 0.3654(4) 0.1823(8) 0.1607(15) 0.100(5) Uani 1 1 d . . . . .
H43A H 0.350879 0.221080 0.205916 0.150 Uiso 1 1 calc R U . . .
H43B H 0.348445 0.155284 0.109910 0.150 Uiso 1 1 calc R U . . .
H43C H 0.384929 0.215634 0.124213 0.150 Uiso 1 1 calc R U . . .
C44 C 0.4169(4) 0.0752(8) 0.1728(11) 0.090(4) Uani 1 1 d . . . . .
H44A H 0.408479 0.036658 0.116874 0.134 Uiso 1 1 calc R U . . .
H44B H 0.431860 0.042020 0.223170 0.134 Uiso 1 1 calc R U . . .
H44C H 0.432544 0.121794 0.143528 0.134 Uiso 1 1 calc R U . . .
C45 C 0.3414(3) -0.0799(6) 0.5257(10) 0.070(3) Uani 1 1 d . . . . .
H45A H 0.366817 -0.060953 0.551443 0.084 Uiso 1 1 calc R U . . .
C46 C 0.3399(8) -0.1797(9) 0.5335(17) 0.144(8) Uani 1 1 d . . . . .
H46A H 0.346783 -0.205258 0.466381 0.215 Uiso 1 1 calc R U . . .
H46B H 0.314210 -0.197885 0.552299 0.215 Uiso 1 1 calc R U . . .
H46C H 0.357694 -0.199530 0.586877 0.215 Uiso 1 1 calc R U . . .
C47 C 0.3124(4) -0.0408(10) 0.5952(11) 0.091(4) Uani 1 1 d . . . . .
H47A H 0.287217 -0.050049 0.565444 0.136 Uiso 1 1 calc R U . . .
H47B H 0.317173 0.021587 0.602085 0.136 Uiso 1 1 calc R U . . .
H47C H 0.313776 -0.068289 0.663762 0.136 Uiso 1 1 calc R U . . .
C48 C 0.4483(2) 0.1446(5) 0.7046(7) 0.0467(18) Uani 1 1 d . . . . .
C49 C 0.4352(3) 0.0937(6) 0.7852(10) 0.065(3) Uani 1 1 d . . . . .
C50 C 0.4421(4) 0.1211(8) 0.8886(9) 0.081(4) Uani 1 1 d . . . . .
H50A H 0.433610 0.086158 0.944755 0.097 Uiso 1 1 calc R U . . .
C51 C 0.4606(4) 0.1963(7) 0.9087(8) 0.075(3) Uani 1 1 d . . . . .
H51A H 0.465365 0.213469 0.978354 0.090 Uiso 1 1 calc R U . . .
C52 C 0.4724(3) 0.2473(7) 0.8281(9) 0.061(3) Uani 1 1 d . . . . .
H52A H 0.485013 0.300393 0.842879 0.074 Uiso 1 1 calc R U . . .
C53 C 0.4666(3) 0.2240(7) 0.7261(8) 0.053(2) Uani 1 1 d . . . . .
C54 C 0.4141(3) 0.0084(6) 0.7680(13) 0.084(3) Uani 1 1 d . . . . .
H54A H 0.403823 0.010170 0.695612 0.101 Uiso 1 1 calc R U . . .
C55 C 0.4390(4) -0.0698(6) 0.7747(19) 0.112(4) Uani 1 1 d . . . . .
H55A H 0.458429 -0.060368 0.827827 0.168 Uiso 1 1 calc R U . . .
H55B H 0.451136 -0.079823 0.707325 0.168 Uiso 1 1 calc R U . . .
H55C H 0.423720 -0.120573 0.793434 0.168 Uiso 1 1 calc R U . . .
C56 C 0.3807(5) -0.0053(10) 0.8397(13) 0.111(5) Uani 1 1 d . . . . .
H56A H 0.363089 0.043458 0.832767 0.167 Uiso 1 1 calc R U . . .
H56B H 0.389661 -0.008774 0.911692 0.167 Uiso 1 1 calc R U . . .
H56C H 0.367819 -0.059411 0.821183 0.167 Uiso 1 1 calc R U . . .
C57 C 0.4787(2) 0.2842(6) 0.6390(7) 0.054(2) Uani 1 1 d . . . . .
H57A H 0.477760 0.250166 0.572814 0.065 Uiso 1 1 calc R U . . .
C58 C 0.4505(4) 0.3578(9) 0.6293(10) 0.086(4) Uani 1 1 d . . . . .
H58A H 0.449049 0.389346 0.695312 0.129 Uiso 1 1 calc R U . . .
H58B H 0.425513 0.334245 0.612033 0.129 Uiso 1 1 calc R U . . .
H58C H 0.458652 0.397580 0.574186 0.129 Uiso 1 1 calc R U . . .
C59 C 0.5191(4) 0.3176(8) 0.6519(11) 0.087(4) Uani 1 1 d . . . . .
H59A H 0.536903 0.268993 0.646305 0.131 Uiso 1 1 calc R U . . .
H59B H 0.521823 0.345062 0.720184 0.131 Uiso 1 1 calc R U . . .
H59C H 0.524627 0.360269 0.597409 0.131 Uiso 1 1 calc R U . . .
C61 C 0.3430(5) 0.4071(17) 0.6497(14) 0.060(4) Uani 0.55(2) 1 d . U P A 1
H61A H 0.345352 0.465940 0.671090 0.072 Uiso 0.55(2) 1 calc R U P A 1
C61' C 0.3388(6) 0.3614(16) 0.6332(18) 0.051(4) Uiso 0.45(2) 1 d . U P A 2
O61 O 0.35192(17) 0.3923(4) 0.5569(4) 0.0509(13) Uani 1 1 d . . . . .
C62 C 0.3473(4) 0.2239(11) 0.6960(13) 0.047(3) Uani 0.55(2) 1 d . U P A 1
C62' C 0.3366(6) 0.1860(16) 0.7136(17) 0.052(4) Uiso 0.45(2) 1 d . U P A 2
H62A H 0.324732 0.139327 0.749167 0.062 Uiso 0.45(2) 1 calc R U P A 2
O62 O 0.35822(15) 0.1656(4) 0.6399(5) 0.0501(13) Uani 1 1 d . . . . .
C63 C 0.3076(3) 0.2480(7) 0.8986(8) 0.067(2) Uani 1 1 d . . . . .
O63 O 0.2997(3) 0.2091(7) 0.9707(7) 0.111(4) Uani 1 1 d . . . . .
C64 C 0.2998(3) 0.4270(7) 0.8324(9) 0.070(3) Uani 1 1 d . . . . .
O64 O 0.2869(3) 0.4880(6) 0.8691(10) 0.108(3) Uani 1 1 d . . . . .
C65 C 0.2725(3) 0.2870(6) 0.7004(8) 0.064(2) Uani 1 1 d . . . . .
O65 O 0.2443(2) 0.2696(6) 0.6625(7) 0.084(2) Uani 1 1 d . . . . .
C66 C 0.3731(4) 0.3458(7) 0.8435(8) 0.073(3) Uani 1 1 d . . . . .
O66 O 0.4003(2) 0.3656(7) 0.8839(8) 0.095(3) Uani 1 1 d . . . . .
C70 C 0.6195(10) 0.371(2) 0.327(3) 0.117(9) Uani 0.511(4) 1 d D U P B 2
H70A H 0.634450 0.424371 0.326694 0.176 Uiso 0.511(4) 1 calc R U P B 2
H70B H 0.628504 0.332248 0.271572 0.176 Uiso 0.511(4) 1 calc R U P B 2
H70C H 0.592811 0.384705 0.315282 0.176 Uiso 0.511(4) 1 calc R U P B 2
C71 C 0.6242(6) 0.3228(13) 0.4379(16) 0.103(8) Uani 0.511(4) 1 d DG U P B 2
C72 C 0.6056(6) 0.2450(13) 0.4573(18) 0.106(7) Uani 0.511(4) 1 d DG U P B 2
H72A H 0.588849 0.221485 0.406872 0.127 Uiso 0.511(4) 1 calc R U P B 2
C73 C 0.6115(7) 0.2015(13) 0.551(2) 0.123(10) Uani 0.511(4) 1 d G U P B 2
H73A H 0.598794 0.148288 0.563845 0.148 Uiso 0.511(4) 1 calc R U P B 2
C74 C 0.6360(7) 0.2359(16) 0.6244(16) 0.116(9) Uani 0.511(4) 1 d G U P B 2
H74A H 0.640015 0.206162 0.688125 0.140 Uiso 0.511(4) 1 calc R U P B 2
C75 C 0.6546(7) 0.3137(17) 0.6050(17) 0.121(9) Uani 0.511(4) 1 d G U P B 2
H75A H 0.671292 0.337233 0.655432 0.146 Uiso 0.511(4) 1 calc R U P B 2
C76 C 0.6487(7) 0.3572(14) 0.5117(19) 0.117(8) Uani 0.511(4) 1 d DG U P B 2
H76A H 0.661348 0.410431 0.498459 0.141 Uiso 0.511(4) 1 calc R U P B 2
C70' C 0.6220(14) 0.195(2) 0.627(3) 0.103(10) Uiso 0.356(4) 1 d D U P C 1
H70D H 0.608248 0.143612 0.601150 0.155 Uiso 0.356(4) 1 calc R U P C 1
H70E H 0.647483 0.177104 0.648529 0.155 Uiso 0.356(4) 1 calc R U P C 1
H70F H 0.608478 0.219584 0.685970 0.155 Uiso 0.356(4) 1 calc R U P C 1
C71' C 0.6251(8) 0.2659(15) 0.5350(18) 0.074(7) Uiso 0.356(4) 1 d DG U P C 1
C72' C 0.6435(10) 0.3444(17) 0.552(2) 0.118(9) Uiso 0.356(4) 1 d DG U P C 1
H72B H 0.654093 0.356708 0.618379 0.142 Uiso 0.356(4) 1 calc R U P C 1
C73' C 0.6465(11) 0.4047(16) 0.472(3) 0.124(12) Uiso 0.356(4) 1 d G U P C 1
H73B H 0.659064 0.458364 0.483953 0.149 Uiso 0.356(4) 1 calc R U P C 1
C74' C 0.6310(10) 0.3867(18) 0.375(2) 0.120(11) Uiso 0.356(4) 1 d G U P C 1
H74B H 0.633055 0.427941 0.320755 0.144 Uiso 0.356(4) 1 calc R U P C 1
C75' C 0.6126(10) 0.308(2) 0.3582(18) 0.104(10) Uiso 0.356(4) 1 d G U P C 1
H75B H 0.602074 0.295863 0.291983 0.124 Uiso 0.356(4) 1 calc R U P C 1
C76' C 0.6097(9) 0.2478(16) 0.438(2) 0.111(9) Uiso 0.356(4) 1 d DG U P C 1
H76B H 0.597102 0.194206 0.426408 0.133 Uiso 0.356(4) 1 calc R U P C 1
C70" C 0.618(3) 0.411(7) 0.294(7) 0.115(15) Uiso 0.133(4) 1 d D U P D 3
H70G H 0.637371 0.456967 0.293765 0.172 Uiso 0.133(4) 1 calc R U P D 3
H70H H 0.621178 0.375298 0.231077 0.172 Uiso 0.133(4) 1 calc R U P D 3
H70I H 0.593019 0.436152 0.295704 0.172 Uiso 0.133(4) 1 calc R U P D 3
C71" C 0.624(3) 0.350(6) 0.395(6) 0.108(10) Uiso 0.133(4) 1 d DG U P D 3
C72" C 0.601(2) 0.280(5) 0.412(6) 0.110(12) Uiso 0.133(4) 1 d DG U P D 3
H72C H 0.582952 0.262779 0.360255 0.132 Uiso 0.133(4) 1 calc R U P D 3
C73" C 0.603(3) 0.234(5) 0.505(7) 0.114(11) Uiso 0.133(4) 1 d G U P D 3
H73C H 0.586376 0.185591 0.516581 0.137 Uiso 0.133(4) 1 calc R U P D 3
C74" C 0.628(3) 0.258(6) 0.581(7) 0.107(13) Uiso 0.133(4) 1 d G U P D 3
H74C H 0.629836 0.227028 0.644465 0.128 Uiso 0.133(4) 1 calc R U P D 3
C75" C 0.652(3) 0.329(7) 0.564(7) 0.117(11) Uiso 0.133(4) 1 d G U P D 3
H75C H 0.669872 0.345654 0.616023 0.140 Uiso 0.133(4) 1 calc R U P D 3
C76" C 0.650(3) 0.375(6) 0.471(8) 0.116(13) Uiso 0.133(4) 1 d DG U P D 3
H76C H 0.666449 0.422843 0.459697 0.140 Uiso 0.133(4) 1 calc R U P D 3

loop_
_atom_site_aniso_label
_atom_site_aniso_U_11
_atom_site_aniso_U_22
_atom_site_aniso_U_33
_atom_site_aniso_U_23
_atom_site_aniso_U_13
_atom_site_aniso_U_12
W1 0.05926(17) 0.05488(17) 0.03395(15) 0.0007(3) 0.0076(2) 0.01016(14)
Mg1 0.0389(11) 0.0424(11) 0.0334(11) 0.0067(10) -0.0029(10) -0.0045(9)
Mg2 0.0372(10) 0.0373(11) 0.0412(12) -0.0052(10) -0.0068(10) 0.0027(9)
N1 0.041(3) 0.046(4) 0.033(3) 0.000(3) -0.003(3) -0.006(3)
C1 0.043(4) 0.048(4) 0.030(4) 0.005(3) 0.006(3) -0.005(3)
C2 0.048(4) 0.061(5) 0.025(3) 0.004(3) -0.003(3) -0.002(3)
C3 0.043(4) 0.053(5) 0.034(4) 0.010(4) 0.000(3) 0.007(3)
N3 0.044(3) 0.045(4) 0.033(4) 0.008(3) 0.000(3) 0.004(3)
C4 0.053(4) 0.087(7) 0.040(4) 0.019(5) 0.003(4) -0.013(5)
C5 0.045(5) 0.102(8) 0.050(6) 0.009(6) -0.002(4) 0.002(5)
C6 0.047(4) 0.044(4) 0.030(3) 0.006(3) -0.007(3) -0.008(3)
C7 0.041(4) 0.058(4) 0.039(4) 0.005(3) -0.004(3) -0.009(3)
C8 0.050(4) 0.062(5) 0.048(5) 0.000(4) -0.010(4) -0.009(4)
C9 0.064(5) 0.071(6) 0.054(5) 0.011(5) -0.016(4) -0.035(5)
C10 0.064(5) 0.051(4) 0.054(5) 0.001(4) -0.007(4) -0.020(4)
C11 0.057(4) 0.050(4) 0.041(4) 0.010(4) -0.004(4) -0.015(3)
C12 0.044(3) 0.061(4) 0.036(3) -0.006(5) -0.001(5) -0.005(3)
C13 0.050(4) 0.059(5) 0.059(5) 0.003(4) 0.002(4) -0.003(4)
C14 0.067(6) 0.089(7) 0.055(6) -0.007(5) 0.012(5) -0.004(5)
C15 0.072(5) 0.047(4) 0.056(5) -0.005(4) 0.005(4) -0.011(4)
C16 0.128(11) 0.104(9) 0.071(8) 0.024(7) 0.017(8) 0.049(9)
C17 0.103(8) 0.098(9) 0.064(7) -0.022(6) -0.008(6) 0.022(7)
C18 0.036(4) 0.060(5) 0.033(4) -0.006(4) 0.002(3) 0.007(3)
C19 0.060(5) 0.052(5) 0.060(5) 0.007(4) 0.011(4) 0.015(4)
C20 0.060(5) 0.060(5) 0.070(6) 0.011(5) 0.020(5) 0.020(4)
C21 0.049(4) 0.069(6) 0.069(6) 0.005(5) 0.019(4) 0.016(4)
C22 0.046(4) 0.064(5) 0.061(5) 0.006(5) 0.004(4) 0.001(4)
C23 0.043(4) 0.054(4) 0.045(4) 0.002(4) 0.002(3) 0.002(3)
C24 0.075(6) 0.051(5) 0.107(9) 0.005(6) 0.029(6) 0.007(4)
C25 0.147(13) 0.057(6) 0.114(11) 0.025(7) 0.060(10) -0.002(7)
C26 0.101(9) 0.058(6) 0.147(14) -0.023(8) 0.005(9) -0.003(6)
C27 0.044(4) 0.057(5) 0.067(6) -0.013(4) 0.006(4) -0.008(3)
C28 0.065(5) 0.051(5) 0.079(7) -0.010(5) 0.001(5) 0.008(4)
C29 0.078(5) 0.087(6) 0.081(7) -0.017(8) -0.030(9) -0.006(5)
N31 0.034(3) 0.040(3) 0.038(3) -0.003(3) 0.001(2) -0.001(2)
C31 0.038(3) 0.044(4) 0.045(4) -0.005(3) 0.004(3) 0.009(3)
C32 0.043(4) 0.050(4) 0.059(5) -0.008(4) -0.001(4) 0.010(3)
N33 0.041(3) 0.046(3) 0.042(4) 0.000(3) -0.008(3) 0.006(3)
C33 0.042(4) 0.059(5) 0.056(5) 0.005(4) -0.006(4) 0.014(3)
C34 0.063(5) 0.048(5) 0.077(7) -0.024(5) 0.002(5) 0.014(4)
C35 0.055(5) 0.098(8) 0.084(8) -0.012(7) -0.027(5) 0.016(5)
C36 0.034(3) 0.044(4) 0.065(5) -0.015(4) 0.013(3) -0.004(3)
C37 0.038(3) 0.067(4) 0.045(3) -0.015(6) -0.002(5) 0.003(3)
C38 0.052(5) 0.096(7) 0.061(6) -0.022(5) -0.011(4) -0.004(5)
C39 0.052(4) 0.080(6) 0.094(12) -0.028(7) -0.013(5) -0.016(4)
C40 0.062(5) 0.051(5) 0.110(10) -0.016(6) 0.008(6) -0.012(4)
C41 0.038(3) 0.040(4) 0.086(7) -0.021(4) 0.011(4) -0.005(3)
C42 0.052(4) 0.079(6) 0.041(4) -0.005(4) 0.009(4) 0.004(4)
C43 0.080(7) 0.084(8) 0.135(13) 0.024(9) -0.003(8) 0.020(6)
C44 0.086(8) 0.092(8) 0.091(9) 0.008(7) 0.040(7) 0.011(6)
C45 0.065(5) 0.044(4) 0.101(8) 0.004(5) 0.026(6) -0.006(4)
C46 0.23(2) 0.073(8) 0.126(16) 0.003(10) 0.070(17) 0.009(11)
C47 0.079(7) 0.117(10) 0.077(8) -0.007(8) 0.023(6) 0.009(7)
C48 0.051(4) 0.048(4) 0.041(4) 0.003(4) -0.018(4) 0.003(3)
C49 0.076(5) 0.062(5) 0.057(7) 0.017(5) -0.017(5) -0.003(4)
C50 0.111(9) 0.086(8) 0.045(6) 0.022(6) -0.012(6) -0.005(7)
C51 0.110(8) 0.076(7) 0.040(5) 0.004(5) -0.017(5) -0.004(6)
C52 0.077(6) 0.063(6) 0.044(5) -0.001(5) -0.015(5) -0.005(5)
C53 0.058(5) 0.058(5) 0.042(4) 0.000(4) -0.015(4) 0.001(4)
C54 0.120(8) 0.068(5) 0.065(6) 0.031(8) -0.019(9) -0.017(5)
C55 0.153(11) 0.061(5) 0.123(11) 0.003(12) -0.009(17) 0.001(6)
C56 0.128(12) 0.100(10) 0.106(11) 0.029(9) 0.008(10) -0.027(9)
C57 0.054(4) 0.067(5) 0.041(4) 0.003(4) -0.007(4) -0.017(4)
C58 0.083(7) 0.109(9) 0.066(7) 0.043(7) 0.000(6) 0.006(7)
C59 0.081(7) 0.107(9) 0.074(8) 0.003(7) -0.004(6) -0.028(7)
C61 0.062(7) 0.073(9) 0.044(7) -0.008(7) -0.002(6) 0.002(7)
O61 0.064(3) 0.058(3) 0.031(3) 0.001(2) 0.009(2) 0.003(3)
C62 0.039(6) 0.051(7) 0.052(7) 0.015(6) -0.004(5) -0.017(6)
O62 0.047(3) 0.059(3) 0.044(3) -0.006(3) 0.010(2) 0.013(2)
C63 0.078(6) 0.075(6) 0.048(5) 0.001(5) -0.001(5) -0.018(5)
O63 0.145(9) 0.128(8) 0.060(5) 0.037(5) -0.026(5) -0.067(7)
C64 0.059(5) 0.077(6) 0.073(7) -0.001(6) -0.007(5) 0.002(5)
O64 0.098(6) 0.082(5) 0.143(9) -0.049(6) -0.007(6) 0.035(5)
C65 0.085(7) 0.059(5) 0.048(5) -0.006(4) 0.000(5) 0.013(5)
O65 0.083(5) 0.098(6) 0.071(5) -0.011(5) -0.016(4) 0.000(4)
C66 0.094(8) 0.074(6) 0.050(5) -0.002(5) 0.011(6) 0.016(6)
O66 0.071(5) 0.130(7) 0.086(6) -0.021(6) -0.014(5) -0.003(5)
C70 0.118(13) 0.124(14) 0.111(14) 0.013(12) -0.010(12) 0.004(12)
C71 0.074(12) 0.110(16) 0.127(18) -0.011(15) 0.005(13) -0.025(12)
C72 0.108(12) 0.104(12) 0.106(13) -0.012(11) 0.000(11) -0.023(11)
C73 0.109(17) 0.117(17) 0.14(2) -0.017(17) 0.017(17) 0.017(15)
C74 0.110(14) 0.124(15) 0.115(15) -0.003(14) 0.010(13) 0.036(13)
C75 0.116(14) 0.131(15) 0.117(16) -0.011(14) 0.007(13) 0.025(13)
C76 0.117(12) 0.119(12) 0.116(13) -0.008(11) -0.003(11) 0.005(10)

loop_
_atom_type_symbol
_atom_type_description
_atom_type_scat_dispersion_real
_atom_type_scat_dispersion_imag
_atom_type_scat_source
C C 0.0181 0.0091 'International Tables Vol C Tables 4.2.6.8 and 6.1.1.4'
H H 0.0000 0.0000 'International Tables Vol C Tables 4.2.6.8 and 6.1.1.4'
W W -5.4734 5.5774 'International Tables Vol C Tables 4.2.6.8 and 6.1.1.4'
Mg Mg 0.1719 0.1771 'International Tables Vol C Tables 4.2.6.8 and 6.1.1.4'
N N 0.0311 0.0180 'International Tables Vol C Tables 4.2.6.8 and 6.1.1.4'
O O 0.0492 0.0322 'International Tables Vol C Tables 4.2.6.8 and 6.1.1.4'

loop_
_geom_angle_atom_site_label_1
_geom_angle_atom_site_label_2
_geom_angle_atom_site_label_3
_geom_angle
_geom_angle_site_symmetry_1
_geom_angle_site_symmetry_3
_geom_angle_publ_flag
C62 W1 C64 172.3(6) . . ?
C61' W1 C64 100.4(8) . . ?
C62 W1 C65 90.3(5) . . ?
C61' W1 C65 86.5(7) . . ?
C64 W1 C65 90.7(4) . . ?
C62 W1 C63 97.4(6) . . ?
C61' W1 C63 168.9(8) . . ?
C64 W1 C63 90.2(5) . . ?
C65 W1 C63 90.2(4) . . ?
C62 W1 C66 90.1(5) . . ?
C61' W1 C66 95.3(7) . . ?
C64 W1 C66 89.2(4) . . ?
C65 W1 C66 178.2(4) . . ?
C63 W1 C66 88.0(4) . . ?
C62 W1 C61 88.9(7) . . ?
C64 W1 C61 83.4(7) . . ?
C65 W1 C61 96.9(6) . . ?
C63 W1 C61 170.5(6) . . ?
C66 W1 C61 84.9(6) . . ?
C61' W1 C62' 87.9(9) . . ?
C64 W1 C62' 167.7(8) . . ?
C65 W1 C62' 80.7(6) . . ?
C63 W1 C62' 81.1(8) . . ?
C66 W1 C62' 99.2(6) . . ?
O61 Mg1 N3 103.1(3) . . ?
O61 Mg1 N1 125.3(3) . . ?
N3 Mg1 N1 94.9(3) . . ?
O61 Mg1 Mg2 89.41(19) . . ?
N3 Mg1 Mg2 129.3(2) . . ?
N1 Mg1 Mg2 117.3(2) . . ?
O62 Mg2 N33 100.5(3) . . ?
O62 Mg2 N31 125.7(3) . . ?
N33 Mg2 N31 95.1(3) . . ?
O62 Mg2 Mg1 88.94(18) . . ?
N33 Mg2 Mg1 128.5(2) . . ?
N31 Mg2 Mg1 119.8(2) . . ?
C1 N1 C6 117.8(7) . . ?
C1 N1 Mg1 120.5(6) . . ?
C6 N1 Mg1 121.7(5) . . ?
N1 C1 C2 123.7(8) . . ?
N1 C1 C4 120.9(8) . . ?
C2 C1 C4 115.3(7) . . ?
C1 C2 C3 130.7(7) . . ?
N3 C3 C2 122.9(8) . . ?
N3 C3 C5 121.5(9) . . ?
C2 C3 C5 115.6(8) . . ?
C3 N3 C18 116.1(8) . . ?
C3 N3 Mg1 121.3(7) . . ?
C18 N3 Mg1 122.5(6) . . ?
C11 C6 C7 122.1(7) . . ?
C11 C6 N1 118.6(7) . . ?
C7 C6 N1 119.2(7) . . ?
C8 C7 C6 116.7(8) . . ?
C8 C7 C12 119.0(7) . . ?
C6 C7 C12 124.2(6) . . ?
C9 C8 C7 121.7(9) . . ?
C10 C9 C8 120.2(8) . . ?
C9 C10 C11 121.7(8) . . ?
C6 C11 C10 117.6(8) . . ?
C6 C11 C15 122.1(7) . . ?
C10 C11 C15 120.3(8) . . ?
C13 C12 C7 112.0(10) . . ?
C13 C12 C14 109.4(7) . . ?
C7 C12 C14 112.1(7) . . ?
C16 C15 C11 112.0(8) . . ?
C16 C15 C17 112.3(9) . . ?
C11 C15 C17 113.4(9) . . ?
C23 C18 C19 120.4(8) . . ?
C23 C18 N3 121.2(8) . . ?
C19 C18 N3 118.4(8) . . ?
C20 C19 C18 118.2(9) . . ?
C20 C19 C24 120.0(9) . . ?
C18 C19 C24 121.8(8) . . ?
C21 C20 C19 122.3(9) . . ?
C20 C21 C22 119.0(8) . . ?
C23 C22 C21 120.8(8) . . ?
C22 C23 C18 119.2(8) . . ?
C22 C23 C27 119.4(8) . . ?
C18 C23 C27 121.4(7) . . ?
C26 C24 C19 113.3(10) . . ?
C26 C24 C25 109.3(10) . . ?
C19 C24 C25 110.8(11) . . ?
C28 C27 C23 110.5(8) . . ?
C28 C27 C29 111.0(9) . . ?
C23 C27 C29 112.1(8) . . ?
C31 N31 C36 117.3(6) . . ?
C31 N31 Mg2 121.4(5) . . ?
C36 N31 Mg2 121.3(4) . . ?
N31 C31 C32 123.5(7) . . ?
N31 C31 C34 120.6(7) . . ?
C32 C31 C34 115.9(7) . . ?
C33 C32 C31 130.8(7) . . ?
C33 N33 C48 117.5(7) . . ?
C33 N33 Mg2 119.9(6) . . ?
C48 N33 Mg2 122.4(5) . . ?
N33 C33 C32 124.0(7) . . ?
N33 C33 C35 118.8(9) . . ?
C32 C33 C35 117.1(8) . . ?
C41 C36 C37 121.3(8) . . ?
C41 C36 N31 120.4(8) . . ?
C37 C36 N31 118.3(6) . . ?
C38 C37 C36 119.6(9) . . ?
C38 C37 C42 118.2(11) . . ?
C36 C37 C42 122.2(7) . . ?
C39 C38 C37 120.0(11) . . ?
C38 C39 C40 120.1(9) . . ?
C39 C40 C41 121.5(9) . . ?
C36 C41 C40 117.4(10) . . ?
C36 C41 C45 121.8(8) . . ?
C40 C41 C45 120.8(9) . . ?
C44 C42 C43 112.0(10) . . ?
C44 C42 C37 114.2(8) . . ?
C43 C42 C37 115.5(9) . . ?
C47 C45 C41 111.5(9) . . ?
C47 C45 C46 109.8(12) . . ?
C41 C45 C46 112.7(12) . . ?
C49 C48 C53 120.0(9) . . ?
C49 C48 N33 118.7(8) . . ?
C53 C48 N33 121.3(8) . . ?
C48 C49 C50 118.6(10) . . ?
C48 C49 C54 123.0(11) . . ?
C50 C49 C54 118.4(11) . . ?
C51 C50 C49 121.1(11) . . ?
C50 C51 C52 119.6(10) . . ?
C51 C52 C53 121.9(10) . . ?
C52 C53 C48 118.7(9) . . ?
C52 C53 C57 120.3(10) . . ?
C48 C53 C57 121.0(8) . . ?
C55 C54 C56 108.1(12) . . ?
C55 C54 C49 113.4(10) . . ?
C56 C54 C49 114.4(13) . . ?
C53 C57 C58 109.5(8) . . ?
C53 C57 C59 112.9(8) . . ?
C58 C57 C59 111.8(9) . . ?
O61 C61 W1 129.4(17) . . ?
O61 C61' W1 172.2(18) . . ?
C61' O61 Mg1 136.8(14) . . ?
C61 O61 Mg1 172.2(13) . . ?
O62 C62 W1 170.5(11) . . ?
O62 C62' W1 127.6(19) . . ?
C62 O62 Mg2 139.8(9) . . ?
C62' O62 Mg2 174.2(14) . . ?
O63 C63 W1 178.8(12) . . ?
O64 C64 W1 179.0(11) . . ?
O65 C65 W1 179.4(11) . . ?
O66 C66 W1 176.8(11) . . ?
C72 C71 C76 120.0 . . ?
C72 C71 C70 120.3(8) . . ?
C76 C71 C70 119.5(8) . . ?
C73 C72 C71 120.0 . . ?
C72 C73 C74 120.0 . . ?
C75 C74 C73 120.0 . . ?
C74 C75 C76 120.0 . . ?
C75 C76 C71 120.0 . . ?
C72' C71' C76' 120.0 . . ?
C72' C71' C70' 120.5(9) . . ?
C76' C71' C70' 119.5(9) . . ?
C73' C72' C71' 120.0 . . ?
C74' C73' C72' 120.0 . . ?
C73' C74' C75' 120.0 . . ?
C76' C75' C74' 120.0 . . ?
C75' C76' C71' 120.0 . . ?
C72" C71" C76" 120.0 . . ?
C72" C71" C70" 119.8(11) . . ?
C76" C71" C70" 119.7(11) . . ?
C73" C72" C71" 120.0 . . ?
C74" C73" C72" 120.0 . . ?
C75" C74" C73" 120.0 . . ?
C76" C75" C74" 120.0 . . ?
C75" C76" C71" 120.0 . . ?

loop_
_geom_bond_atom_site_label_1
_geom_bond_atom_site_label_2
_geom_bond_distance
_geom_bond_site_symmetry_2
_geom_bond_publ_flag
W1 C62 1.924(17) . ?
W1 C61' 1.96(2) . ?
W1 C64 2.046(11) . ?
W1 C65 2.046(12) . ?
W1 C63 2.047(10) . ?
W1 C66 2.062(14) . ?
W1 C61 2.19(2) . ?
W1 C62' 2.20(2) . ?
Mg1 O61 1.998(6) . ?
Mg1 N3 2.012(7) . ?
Mg1 N1 2.042(7) . ?
Mg1 Mg2 3.602(3) . ?
Mg2 O62 1.998(6) . ?
Mg2 N33 2.027(7) . ?
Mg2 N31 2.032(6) . ?
N1 C1 1.334(9) . ?
N1 C6 1.444(10) . ?
C1 C2 1.407(11) . ?
C1 C4 1.518(11) . ?
C2 C3 1.414(12) . ?
C3 N3 1.340(10) . ?
C3 C5 1.505(13) . ?
N3 C18 1.446(11) . ?
C6 C11 1.395(11) . ?
C6 C7 1.415(11) . ?
C7 C8 1.404(11) . ?
C7 C12 1.509(12) . ?
C8 C9 1.385(13) . ?
C9 C10 1.352(14) . ?
C10 C11 1.410(12) . ?
C11 C15 1.517(13) . ?
C12 C13 1.488(14) . ?
C12 C14 1.547(15) . ?
C15 C16 1.498(15) . ?
C15 C17 1.529(14) . ?
C18 C23 1.404(12) . ?
C18 C19 1.415(13) . ?
C19 C20 1.387(13) . ?
C19 C24 1.507(14) . ?
C20 C21 1.381(14) . ?
C21 C22 1.399(13) . ?
C22 C23 1.392(12) . ?
C23 C27 1.509(12) . ?
C24 C26 1.50(2) . ?
C24 C25 1.525(18) . ?
C27 C28 1.507(15) . ?
C27 C29 1.544(15) . ?
N31 C31 1.344(9) . ?
N31 C36 1.436(10) . ?
C31 C32 1.402(11) . ?
C31 C34 1.511(11) . ?
C32 C33 1.386(13) . ?
N33 C33 1.359(10) . ?
N33 C48 1.415(11) . ?
C33 C35 1.516(12) . ?
C36 C41 1.401(11) . ?
C36 C37 1.416(16) . ?
C37 C38 1.399(12) . ?
C37 C42 1.512(13) . ?
C38 C39 1.383(15) . ?
C39 C40 1.402(19) . ?
C40 C41 1.415(15) . ?
C41 C45 1.509(16) . ?
C42 C44 1.472(13) . ?
C42 C43 1.497(15) . ?
C45 C47 1.488(15) . ?
C45 C46 1.542(16) . ?
C48 C49 1.379(14) . ?
C48 C53 1.411(13) . ?
C49 C50 1.417(17) . ?
C49 C54 1.527(13) . ?
C50 C51 1.356(16) . ?
C51 C52 1.366(15) . ?
C52 C53 1.376(12) . ?
C53 C57 1.516(13) . ?
C54 C55 1.495(16) . ?
C54 C56 1.51(2) . ?
C57 C58 1.516(15) . ?
C57 C59 1.529(14) . ?
C61 O61 1.256(19) . ?
C61' O61 1.19(2) . ?
C62 O62 1.217(18) . ?
C62' O62 1.26(2) . ?
C63 O63 1.139(13) . ?
C64 O64 1.146(13) . ?
C65 O65 1.143(13) . ?
C66 O66 1.133(15) . ?
C70 C71 1.62(3) . ?
C71 C72 1.3900 . ?
C71 C76 1.3900 . ?
C72 C73 1.3900 . ?
C73 C74 1.3900 . ?
C74 C75 1.3900 . ?
C75 C76 1.3900 . ?
C70' C71' 1.62(3) . ?
C71' C72' 1.3900 . ?
C71' C76' 1.3900 . ?
C72' C73' 1.3900 . ?
C73' C74' 1.3900 . ?
C74' C75' 1.3900 . ?
C75' C76' 1.3900 . ?
C70" C71" 1.62(3) . ?
C71" C72" 1.3900 . ?
C71" C76" 1.3900 . ?
C72" C73" 1.3900 . ?
C73" C74" 1.3900 . ?
C74" C75" 1.3900 . ?
C75" C76" 1.3900 . ?
